data_4518318
loop_
_publ_author_name
'Porter, Matthew R.'
'Xiao, Haiyan'
'Maity, Sanjay'
'Vail, Nora'
'Smith, Sylvia B.'
'Topczewski, Joseph J.'

_publ_section_title
;
 Enhanced Affinity for 3-Amino-Chromane-Derived \s<sub>1</sub> Receptor
 Ligands.
;
_journal_issue 50
_journal_name_full 'ACS omega'
_journal_page_first 32724
_journal_page_last 32737
_journal_paper_doi 10.1021/acsomega.0c05117
_journal_volume 5
_journal_year 2020
_chemical_absolute_configuration
(3aR,9bR)-8-((4-chlorobenzyl)oxy)-3a-methyl-1,2,3,3a,4,9b-hexahydrochromeno[3,4-b]pyrrole
_chemical_formula_sum 'C19 H20 Cl N O2'
_chemical_formula_weight 329.81
_chemical_name_common (+)-3e
_space_group_crystal_system monoclinic
_space_group_IT_number 5
_space_group_name_Hall 'C 2y'
_space_group_name_H-M_alt 'C 1 2 1'
_atom_sites_solution_hydrogens mixed
_audit_creation_method SHELXL-2018/3
_cell_angle_alpha 90
_cell_angle_beta 113.721(3)
_cell_angle_gamma 90
_cell_formula_units_Z 4
_cell_length_a 22.1472(19)
_cell_length_b 6.7744(6)
_cell_length_c 11.9744(10)
_cell_measurement_reflns_used 466
_cell_measurement_temperature 125(2)
_cell_measurement_theta_max 20.30
_cell_measurement_theta_min 3.18
_cell_volume 1644.8(2)
_computing_structure_refinement 'SHELXL-2018/3 (Sheldrick, 2018)'
_computing_structure_solution 'SHELXT 2014/5 (Sheldrick, 2014)'
_diffrn_ambient_temperature 125(2)
_diffrn_measured_fraction_theta_full 0.998
_diffrn_measured_fraction_theta_max 0.997
_diffrn_measurement_device_type 'Bruker APEX II CCD'
_diffrn_measurement_method '\f and \w scans'
_diffrn_radiation_type MoK\a
_diffrn_radiation_wavelength 0.71073
_diffrn_reflns_av_R_equivalents 0.0381
_diffrn_reflns_av_unetI/netI 0.0430
_diffrn_reflns_Laue_measured_fraction_full 0.998
_diffrn_reflns_Laue_measured_fraction_max 0.997
_diffrn_reflns_limit_h_max 31
_diffrn_reflns_limit_h_min -30
_diffrn_reflns_limit_k_max 9
_diffrn_reflns_limit_k_min -9
_diffrn_reflns_limit_l_max 17
_diffrn_reflns_limit_l_min -17
_diffrn_reflns_number 18983
_diffrn_reflns_point_group_measured_fraction_full 0.999
_diffrn_reflns_point_group_measured_fraction_max 0.996
_diffrn_reflns_theta_full 25.242
_diffrn_reflns_theta_max 30.545
_diffrn_reflns_theta_min 2.118
_diffrn_source normal
_exptl_absorpt_coefficient_mu 0.242
_exptl_absorpt_correction_type none
_exptl_crystal_colour Gold
_exptl_crystal_density_diffrn 1.332
_exptl_crystal_description Needles
_exptl_crystal_F_000 696
_exptl_crystal_size_max 0.200
_exptl_crystal_size_mid 0.025
_exptl_crystal_size_min 0.020
_refine_diff_density_max 0.290
_refine_diff_density_min -0.224
_refine_diff_density_rms 0.044
_refine_ls_abs_structure_details
;
 Flack x determined using 1668 quotients [(I+)-(I-)]/[(I+)+(I-)]
 (Parsons, Flack and Wagner, Acta Cryst. B69 (2013) 249-259).
;
_refine_ls_abs_structure_Flack -0.02(2)
_refine_ls_extinction_method none
_refine_ls_goodness_of_fit_ref 1.030
_refine_ls_hydrogen_treatment mixed
_refine_ls_matrix_type full
_refine_ls_number_parameters 212
_refine_ls_number_reflns 5039
_refine_ls_number_restraints 1
_refine_ls_restrained_S_all 1.030
_refine_ls_R_factor_all 0.0514
_refine_ls_R_factor_gt 0.0370
_refine_ls_shift/su_max 0.000
_refine_ls_shift/su_mean 0.000
_refine_ls_structure_factor_coef Fsqd
_refine_ls_weighting_details 'w=1/[\s^2^(Fo^2^)+(0.0371P)^2^+0.5092P] where P=(Fo^2^+2Fc^2^)/3'
_refine_ls_weighting_scheme calc
_refine_ls_wR_factor_gt 0.0794
_refine_ls_wR_factor_ref 0.0857
_reflns_Friedel_coverage 0.854
_reflns_Friedel_fraction_full 0.999
_reflns_Friedel_fraction_max 0.994
_reflns_number_gt 4226
_reflns_number_total 5039
_reflns_threshold_expression 'I > 2\s(I)'
_cod_data_source_file ao0c05117_si_001.cif
_cod_data_source_block 19121z_a
_cod_depositor_comments 'Adding full bibliography for 4518317--4518318.cif.'
_cod_original_sg_symbol_H-M 'C 2'
_cod_database_code 4518318
_shelx_shelxl_version_number 2018/3
_shelx_space_group_comment
;
The symmetry employed for this shelxl refinement is uniquely defined
by the following loop, which should always be used as a source of
symmetry information in preference to the above space-group names.
They are only intended as comments.
;
_shelx_estimated_absorpt_t_min 0.953
_shelx_estimated_absorpt_t_max 0.995

loop_
_space_group_symop_operation_xyz
'x, y, z'
'-x, y, -z'
'x+1/2, y+1/2, z'
'-x+1/2, y+1/2, -z'

loop_
_atom_site_label
_atom_site_type_symbol
_atom_site_fract_x
_atom_site_fract_y
_atom_site_fract_z
_atom_site_U_iso_or_equiv
_atom_site_adp_type
_atom_site_occupancy
_atom_site_site_symmetry_order
_atom_site_calc_flag
_atom_site_refinement_flags_posn
_atom_site_refinement_flags_adp
_atom_site_refinement_flags_occupancy
_atom_site_disorder_assembly
_atom_site_disorder_group
Cl1 Cl 0.72159(3) 1.17741(8) 1.16197(5) 0.03062(14) Uani 1 1 d . . . . .
O1 O 0.40282(9) -0.1785(2) 0.55324(15) 0.0326(4) Uani 1 1 d . . . . .
N1 N 0.29938(10) 0.0800(3) 0.26626(17) 0.0261(4) Uani 1 1 d . . . . .
H1 H 0.2586(14) 0.126(4) 0.244(2) 0.031 Uiso 1 1 d . U . . .
C1 C 0.32356(11) 0.0416(3) 0.39875(19) 0.0224(4) Uani 1 1 d . . . . .
C2 C 0.34219(12) 0.2291(4) 0.2461(2) 0.0341(6) Uani 1 1 d . . . . .
H2A H 0.316027 0.346543 0.205251 0.041 Uiso 1 1 calc R U . . .
H2AB H 0.363105 0.174519 0.193599 0.041 Uiso 1 1 calc R U . . .
O2 O 0.52403(8) 0.4497(2) 0.85509(14) 0.0273(3) Uani 1 1 d . . . . .
C3 C 0.39511(11) 0.2861(4) 0.3712(2) 0.0266(5) Uani 1 1 d . . . . .
H3A H 0.403476 0.430064 0.376255 0.032 Uiso 1 1 calc R U . . .
H3AB H 0.436979 0.215636 0.387546 0.032 Uiso 1 1 calc R U . . .
C4 C 0.36520(10) 0.2219(3) 0.46125(19) 0.0208(4) Uani 1 1 d . . . . .
H4 H 0.335392 0.328699 0.466951 0.025 Uiso 1 1 calc R U . . .
C5 C 0.26714(12) 0.0026(4) 0.4368(2) 0.0302(5) Uani 1 1 d . . . . .
H5A H 0.284803 -0.024082 0.524653 0.045 Uiso 1 1 calc R U . . .
H5B H 0.241844 -0.111938 0.392194 0.045 Uiso 1 1 calc R U . . .
H5C H 0.238286 0.118521 0.418289 0.045 Uiso 1 1 calc R U . . .
C8 C 0.41606(9) 0.1764(4) 0.58768(17) 0.0205(4) Uani 1 1 d . . . . .
C7 C 0.43395(11) -0.0185(3) 0.6251(2) 0.0240(5) Uani 1 1 d . . . . .
C6 C 0.36944(12) -0.1375(3) 0.4251(2) 0.0288(5) Uani 1 1 d . . . . .
H6A H 0.343314 -0.254645 0.383619 0.035 Uiso 1 1 calc R U . . .
H6AB H 0.402655 -0.113408 0.390753 0.035 Uiso 1 1 calc R U . . .
C9 C 0.44751(10) 0.3275(3) 0.6688(2) 0.0217(4) Uani 1 1 d . . . . .
H9 H 0.436036 0.460774 0.645056 0.026 Uiso 1 1 calc R U . . .
C10 C 0.49556(11) 0.2867(3) 0.7845(2) 0.0218(4) Uani 1 1 d . . . . .
C11 C 0.51248(11) 0.0922(3) 0.8210(2) 0.0244(5) Uani 1 1 d . . . . .
H11 H 0.544347 0.063615 0.900613 0.029 Uiso 1 1 calc R U . . .
C12 C 0.48214(11) -0.0599(3) 0.7396(2) 0.0256(5) Uani 1 1 d . . . . .
H12 H 0.494537 -0.192894 0.762666 0.031 Uiso 1 1 calc R U . . .
C13 C 0.57853(11) 0.4139(3) 0.9698(2) 0.0253(5) Uani 1 1 d . . . . .
H13A H 0.609750 0.319239 0.958706 0.030 Uiso 1 1 calc R U . . .
H13B H 0.562497 0.357341 1.029069 0.030 Uiso 1 1 calc R U . . .
C14 C 0.61240(10) 0.6089(3) 1.01589(19) 0.0229(4) Uani 1 1 d . . . . .
C15 C 0.64895(11) 0.6964(4) 0.95923(19) 0.0272(5) Uani 1 1 d . . . . .
H15 H 0.651251 0.635315 0.889629 0.033 Uiso 1 1 calc R U . . .
C16 C 0.68253(11) 0.8731(3) 1.0028(2) 0.0254(5) Uani 1 1 d . . . . .
H16 H 0.707698 0.932568 0.963693 0.030 Uiso 1 1 calc R U . . .
C17 C 0.67842(10) 0.9600(3) 1.10425(19) 0.0241(4) Uani 1 1 d . . . . .
C18 C 0.64200(12) 0.8761(4) 1.1613(2) 0.0329(5) Uani 1 1 d . . . . .
H18 H 0.639470 0.937914 1.230505 0.039 Uiso 1 1 calc R U . . .
C19 C 0.60872(11) 0.6992(4) 1.1168(2) 0.0326(5) Uani 1 1 d . . . . .
H19 H 0.583427 0.640406 1.155884 0.039 Uiso 1 1 calc R U . . .

loop_
_atom_site_aniso_label
_atom_site_aniso_U_11
_atom_site_aniso_U_22
_atom_site_aniso_U_33
_atom_site_aniso_U_23
_atom_site_aniso_U_13
_atom_site_aniso_U_12
Cl1 0.0283(2) 0.0274(3) 0.0324(3) -0.0071(3) 0.0084(2) -0.0061(2)
O1 0.0391(9) 0.0159(7) 0.0287(9) -0.0008(7) -0.0010(7) -0.0015(7)
N1 0.0261(9) 0.0268(10) 0.0226(9) -0.0002(8) 0.0069(7) -0.0003(8)
C1 0.0239(10) 0.0197(10) 0.0219(10) -0.0006(8) 0.0075(8) -0.0013(8)
C2 0.0282(11) 0.0445(16) 0.0268(11) 0.0055(10) 0.0081(9) -0.0048(10)
O2 0.0252(7) 0.0215(7) 0.0262(8) -0.0044(7) 0.0009(6) 0.0002(6)
C3 0.0264(11) 0.0259(11) 0.0265(11) 0.0016(9) 0.0097(9) -0.0033(9)
C4 0.0204(9) 0.0177(11) 0.0228(10) -0.0013(7) 0.0071(8) -0.0007(7)
C5 0.0301(11) 0.0307(12) 0.0301(12) -0.0033(10) 0.0125(10) -0.0083(10)
C8 0.0198(8) 0.0197(9) 0.0215(9) 0.0002(10) 0.0078(7) -0.0010(10)
C7 0.0255(10) 0.0164(10) 0.0272(11) -0.0016(9) 0.0076(9) -0.0027(8)
C6 0.0320(11) 0.0200(11) 0.0260(11) -0.0038(9) 0.0029(9) 0.0008(9)
C9 0.0217(10) 0.0167(9) 0.0265(11) -0.0008(8) 0.0094(8) 0.0007(8)
C10 0.0208(10) 0.0208(10) 0.0239(10) -0.0047(8) 0.0090(8) -0.0024(8)
C11 0.0227(10) 0.0244(11) 0.0233(11) 0.0019(9) 0.0065(8) 0.0008(9)
C12 0.0254(11) 0.0176(10) 0.0296(11) 0.0049(9) 0.0066(9) -0.0009(9)
C13 0.0234(10) 0.0254(11) 0.0234(10) -0.0038(9) 0.0055(8) -0.0018(8)
C14 0.0193(9) 0.0236(10) 0.0229(10) -0.0019(8) 0.0056(8) -0.0004(8)
C15 0.0313(10) 0.0270(12) 0.0244(10) -0.0028(10) 0.0123(8) -0.0004(10)
C16 0.0272(11) 0.0252(11) 0.0261(11) 0.0001(9) 0.0132(9) -0.0013(9)
C17 0.0198(10) 0.0250(11) 0.0228(10) -0.0044(9) 0.0036(8) -0.0013(8)
C18 0.0351(12) 0.0384(14) 0.0292(12) -0.0134(10) 0.0171(10) -0.0101(11)
C19 0.0321(11) 0.0388(14) 0.0312(11) -0.0081(11) 0.0172(9) -0.0107(11)

loop_
_atom_type_symbol
_atom_type_description
_atom_type_scat_dispersion_real
_atom_type_scat_dispersion_imag
_atom_type_scat_source
C C 0.0033 0.0016 'International Tables Vol C Tables 4.2.6.8 and 6.1.1.4'
H H 0.0000 0.0000 'International Tables Vol C Tables 4.2.6.8 and 6.1.1.4'
Cl Cl 0.1484 0.1585 'International Tables Vol C Tables 4.2.6.8 and 6.1.1.4'
N N 0.0061 0.0033 'International Tables Vol C Tables 4.2.6.8 and 6.1.1.4'
O O 0.0106 0.0060 'International Tables Vol C Tables 4.2.6.8 and 6.1.1.4'

loop_
_geom_angle_atom_site_label_1
_geom_angle_atom_site_label_2
_geom_angle_atom_site_label_3
_geom_angle
_geom_angle_site_symmetry_1
_geom_angle_site_symmetry_3
_geom_angle_publ_flag
C7 O1 C6 115.20(17) . . ?
C2 N1 C1 108.54(17) . . ?
C2 N1 H1 110.7(19) . . ?
C1 N1 H1 105.3(18) . . ?
N1 C1 C5 111.51(18) . . ?
N1 C1 C6 106.51(18) . . ?
C5 C1 C6 111.03(19) . . ?
N1 C1 C4 105.70(17) . . ?
C5 C1 C4 113.52(18) . . ?
C6 C1 C4 108.17(17) . . ?
N1 C2 C3 107.59(19) . . ?
N1 C2 H2A 110.2 . . ?
C3 C2 H2A 110.2 . . ?
N1 C2 H2AB 110.2 . . ?
C3 C2 H2AB 110.2 . . ?
H2A C2 H2AB 108.5 . . ?
C10 O2 C13 116.83(18) . . ?
C2 C3 C4 103.79(17) . . ?
C2 C3 H3A 111.0 . . ?
C4 C3 H3A 111.0 . . ?
C2 C3 H3AB 111.0 . . ?
C4 C3 H3AB 111.0 . . ?
H3A C3 H3AB 109.0 . . ?
C8 C4 C1 112.70(17) . . ?
C8 C4 C3 113.74(16) . . ?
C1 C4 C3 103.14(17) . . ?
C8 C4 H4 109.0 . . ?
C1 C4 H4 109.0 . . ?
C3 C4 H4 109.0 . . ?
C1 C5 H5A 109.5 . . ?
C1 C5 H5B 109.5 . . ?
H5A C5 H5B 109.5 . . ?
C1 C5 H5C 109.5 . . ?
H5A C5 H5C 109.5 . . ?
H5B C5 H5C 109.5 . . ?
C9 C8 C7 118.26(18) . . ?
C9 C8 C4 120.8(2) . . ?
C7 C8 C4 120.95(19) . . ?
O1 C7 C12 116.71(19) . . ?
O1 C7 C8 122.31(19) . . ?
C12 C7 C8 120.91(19) . . ?
O1 C6 C1 112.76(19) . . ?
O1 C6 H6A 109.0 . . ?
C1 C6 H6A 109.0 . . ?
O1 C6 H6AB 109.0 . . ?
C1 C6 H6AB 109.0 . . ?
H6A C6 H6AB 107.8 . . ?
C10 C9 C8 121.1(2) . . ?
C10 C9 H9 119.5 . . ?
C8 C9 H9 119.5 . . ?
O2 C10 C9 115.4(2) . . ?
O2 C10 C11 124.48(19) . . ?
C9 C10 C11 120.15(19) . . ?
C12 C11 C10 119.17(19) . . ?
C12 C11 H11 120.4 . . ?
C10 C11 H11 120.4 . . ?
C11 C12 C7 120.4(2) . . ?
C11 C12 H12 119.8 . . ?
C7 C12 H12 119.8 . . ?
O2 C13 C14 107.71(18) . . ?
O2 C13 H13A 110.2 . . ?
C14 C13 H13A 110.2 . . ?
O2 C13 H13B 110.2 . . ?
C14 C13 H13B 110.2 . . ?
H13A C13 H13B 108.5 . . ?
C15 C14 C19 119.4(2) . . ?
C15 C14 C13 119.9(2) . . ?
C19 C14 C13 120.7(2) . . ?
C14 C15 C16 120.9(2) . . ?
C14 C15 H15 119.5 . . ?
C16 C15 H15 119.5 . . ?
C17 C16 C15 118.7(2) . . ?
C17 C16 H16 120.7 . . ?
C15 C16 H16 120.7 . . ?
C18 C17 C16 121.3(2) . . ?
C18 C17 Cl1 119.45(17) . . ?
C16 C17 Cl1 119.25(18) . . ?
C17 C18 C19 119.4(2) . . ?
C17 C18 H18 120.3 . . ?
C19 C18 H18 120.3 . . ?
C14 C19 C18 120.3(2) . . ?
C14 C19 H19 119.8 . . ?
C18 C19 H19 119.8 . . ?

loop_
_geom_bond_atom_site_label_1
_geom_bond_atom_site_label_2
_geom_bond_distance
_geom_bond_site_symmetry_2
_geom_bond_publ_flag
Cl1 C17 1.740(2) . ?
O1 C7 1.383(3) . ?
O1 C6 1.437(3) . ?
N1 C2 1.470(3) . ?
N1 C1 1.479(3) . ?
N1 H1 0.89(3) . ?
C1 C5 1.516(3) . ?
C1 C6 1.532(3) . ?
C1 C4 1.532(3) . ?
C2 C3 1.535(3) . ?
C2 H2A 0.9900 . ?
C2 H2AB 0.9900 . ?
O2 C10 1.380(3) . ?
O2 C13 1.438(3) . ?
C3 C4 1.538(3) . ?
C3 H3A 0.9900 . ?
C3 H3AB 0.9900 . ?
C4 C8 1.511(3) . ?
C4 H4 1.0000 . ?
C5 H5A 0.9800 . ?
C5 H5B 0.9800 . ?
C5 H5C 0.9800 . ?
C8 C9 1.390(3) . ?
C8 C7 1.399(3) . ?
C7 C12 1.386(3) . ?
C6 H6A 0.9900 . ?
C6 H6AB 0.9900 . ?
C9 C10 1.393(3) . ?
C9 H9 0.9500 . ?
C10 C11 1.391(3) . ?
C11 C12 1.392(3) . ?
C11 H11 0.9500 . ?
C12 H12 0.9500 . ?
C13 C14 1.510(3) . ?
C13 H13A 0.9900 . ?
C13 H13B 0.9900 . ?
C14 C15 1.381(3) . ?
C14 C19 1.386(3) . ?
C15 C16 1.395(3) . ?
C15 H15 0.9500 . ?
C16 C17 1.386(3) . ?
C16 H16 0.9500 . ?
C17 C18 1.373(3) . ?
C18 C19 1.395(4) . ?
C18 H18 0.9500 . ?
C19 H19 0.9500 . ?

loop_
_geom_torsion_atom_site_label_1
_geom_torsion_atom_site_label_2
_geom_torsion_atom_site_label_3
_geom_torsion_atom_site_label_4
_geom_torsion
_geom_torsion_site_symmetry_1
_geom_torsion_site_symmetry_2
_geom_torsion_site_symmetry_3
_geom_torsion_site_symmetry_4
_geom_torsion_publ_flag
C2 N1 C1 C5 144.4(2) . . . . ?
C2 N1 C1 C6 -94.4(2) . . . . ?
C2 N1 C1 C4 20.5(2) . . . . ?
C1 N1 C2 C3 -0.1(3) . . . . ?
N1 C2 C3 C4 -20.1(2) . . . . ?
N1 C1 C4 C8 -155.53(17) . . . . ?
C5 C1 C4 C8 81.9(2) . . . . ?
C6 C1 C4 C8 -41.8(2) . . . . ?
N1 C1 C4 C3 -32.5(2) . . . . ?
C5 C1 C4 C3 -154.99(18) . . . . ?
C6 C1 C4 C3 81.3(2) . . . . ?
C2 C3 C4 C8 154.05(19) . . . . ?
C2 C3 C4 C1 31.7(2) . . . . ?
C1 C4 C8 C9 -164.79(19) . . . . ?
C3 C4 C8 C9 78.3(2) . . . . ?
C1 C4 C8 C7 16.8(3) . . . . ?
C3 C4 C8 C7 -100.1(2) . . . . ?
C6 O1 C7 C12 -161.1(2) . . . . ?
C6 O1 C7 C8 21.9(3) . . . . ?
C9 C8 C7 O1 176.3(2) . . . . ?
C4 C8 C7 O1 -5.3(3) . . . . ?
C9 C8 C7 C12 -0.5(3) . . . . ?
C4 C8 C7 C12 177.9(2) . . . . ?
C7 O1 C6 C1 -50.2(3) . . . . ?
N1 C1 C6 O1 173.25(18) . . . . ?
C5 C1 C6 O1 -65.2(2) . . . . ?
C4 C1 C6 O1 60.0(2) . . . . ?
C7 C8 C9 C10 0.0(3) . . . . ?
C4 C8 C9 C10 -178.46(19) . . . . ?
C13 O2 C10 C9 -173.68(19) . . . . ?
C13 O2 C10 C11 5.4(3) . . . . ?
C8 C9 C10 O2 178.57(19) . . . . ?
C8 C9 C10 C11 -0.6(3) . . . . ?
O2 C10 C11 C12 -177.3(2) . . . . ?
C9 C10 C11 C12 1.7(3) . . . . ?
C10 C11 C12 C7 -2.3(4) . . . . ?
O1 C7 C12 C11 -175.3(2) . . . . ?
C8 C7 C12 C11 1.7(4) . . . . ?
C10 O2 C13 C14 165.95(18) . . . . ?
O2 C13 C14 C15 -71.6(3) . . . . ?
O2 C13 C14 C19 110.1(2) . . . . ?
C19 C14 C15 C16 0.5(3) . . . . ?
C13 C14 C15 C16 -177.8(2) . . . . ?
C14 C15 C16 C17 -0.1(3) . . . . ?
C15 C16 C17 C18 -0.3(3) . . . . ?
C15 C16 C17 Cl1 178.50(17) . . . . ?
C16 C17 C18 C19 0.4(4) . . . . ?
Cl1 C17 C18 C19 -178.43(19) . . . . ?
C15 C14 C19 C18 -0.4(3) . . . . ?
C13 C14 C19 C18 177.8(2) . . . . ?
C17 C18 C19 C14 0.0(4) . . . . ?
